data_2202614
loop_
_publ_author_name
'Herrera, Ana M.'
'Bern\`es, Sylvain'
.
'L\'opez, Delia'
.

_publ_section_title
;
 Allyl 4-hydroxybenzoate
;
_journal_issue 10
_journal_name_full 'Acta Crystallographica Section E'
_journal_page_first o1522
_journal_page_last o1524
_journal_paper_doi 10.1107/S1600536803019962
_journal_volume 59
_journal_year 2003
_chemical_formula_moiety 'C10 H10 O3'
_chemical_formula_sum 'C10 H10 O3'
_chemical_formula_weight 178.18
_chemical_melting_point 370
_chemical_name_common '4-Hydroxy allyl benzoate'
_chemical_name_systematic '4-Hydroxy-benzoic acid allyl ester'
_space_group_IT_number 14
_symmetry_cell_setting monoclinic
_symmetry_space_group_name_Hall '-P 2ybc'
_symmetry_space_group_name_H-M 'P 1 21/c 1'
_atom_sites_solution_hydrogens difmap
_atom_sites_solution_primary direct
_atom_sites_solution_secondary difmap
_audit_creation_method SHELXTL-Plus
_cell_angle_alpha 90.00
_cell_angle_beta 108.450(7)
_cell_angle_gamma 90.00
_cell_formula_units_Z 8
_cell_length_a 12.6682(12)
_cell_length_b 13.2891(10)
_cell_length_c 11.5196(10)
_cell_measurement_reflns_used 78
_cell_measurement_temperature 296.0(10)
_cell_measurement_theta_max 12.41
_cell_measurement_theta_min 4.70
_cell_volume 1839.6(3)
_computing_cell_refinement 'XSCAnS 2.21 (Siemens, 1996)'
_computing_data_collection 'XSCAnS 2.21 (Siemens, 1996)'
_computing_data_reduction 'XSCAnS 2.21 (Siemens, 1996)'
_computing_molecular_graphics 'SHELXTL-Plus 5.10 (Sheldrick, 1998)'
_computing_publication_material 'SHELXTL-Plus 5.10 (Sheldrick, 1998)'
_computing_structure_refinement 'SHELXTL-Plus 5.10 (Sheldrick, 1998)'
_computing_structure_solution 'SHELXTL-Plus 5.10 (Sheldrick, 1998)'
_diffrn_ambient_temperature 296.0(10)
_diffrn_measured_fraction_theta_full 0.999
_diffrn_measured_fraction_theta_max 0.999
_diffrn_measurement_device_type 'Bruker P4'
_diffrn_measurement_method '\w scans'
_diffrn_radiation_monochromator graphite
_diffrn_radiation_type MoK\a
_diffrn_radiation_wavelength 0.71073
_diffrn_reflns_av_R_equivalents 0.0231
_diffrn_reflns_av_sigmaI/netI 0.0397
_diffrn_reflns_limit_h_max 15
_diffrn_reflns_limit_h_min -14
_diffrn_reflns_limit_k_max 1
_diffrn_reflns_limit_k_min -15
_diffrn_reflns_limit_l_max 5
_diffrn_reflns_limit_l_min -13
_diffrn_reflns_number 5486
_diffrn_reflns_theta_full 25.00
_diffrn_reflns_theta_max 25.00
_diffrn_reflns_theta_min 2.28
_diffrn_standards_decay_% 1
_diffrn_standards_interval_count 97
_diffrn_standards_number 3
_exptl_absorpt_coefficient_mu 0.095
_exptl_absorpt_correction_type none
_exptl_crystal_colour Colorless
_exptl_crystal_density_diffrn 1.287
_exptl_crystal_density_method 'not measured'
_exptl_crystal_description Irregular
_exptl_crystal_F_000 752
_exptl_crystal_size_max 0.40
_exptl_crystal_size_mid 0.40
_exptl_crystal_size_min 0.22
_refine_diff_density_max 0.439
_refine_diff_density_min -0.172
_refine_ls_extinction_coef 0.0063(14)
_refine_ls_extinction_expression Fc^*^=kFc[1+0.001xFc^2^\l^3^/sin(2\q)]^-1/4^
_refine_ls_extinction_method SHELXTL-Plus
_refine_ls_goodness_of_fit_ref 1.031
_refine_ls_hydrogen_treatment constr
_refine_ls_matrix_type full
_refine_ls_number_parameters 255
_refine_ls_number_reflns 3231
_refine_ls_number_restraints 0
_refine_ls_restrained_S_all 1.031
_refine_ls_R_factor_all 0.0984
_refine_ls_R_factor_gt 0.0521
_refine_ls_shift/su_max 0.000
_refine_ls_shift/su_mean 0.000
_refine_ls_structure_factor_coef Fsqd
_refine_ls_weighting_details 'calc w=1/[\s^2^(Fo^2^)+(0.0739P)^2^+0.0890P] where P=(Fo^2^+2Fc^2^)/3'
_refine_ls_weighting_scheme calc
_refine_ls_wR_factor_gt 0.1284
_refine_ls_wR_factor_ref 0.1507
_reflns_number_gt 1854
_reflns_number_total 3231
_reflns_threshold_expression I>2\s(I)
_cod_data_source_file dn6090.cif
_cod_data_source_block I
_cod_depositor_comments
;
The following automatic conversions were performed:
'_symmetry_cell_setting' value 'Monoclinic' changed to 'monoclinic'
according to '/home/saulius/struct/CIF-dictionaries/cif_core.dic'
dictionary named 'cif_core.dic' version 2.4.1 from 2010-06-29.

Automatic conversion script
Id: cif_fix_enum 1527 2010-12-29 10:47:43Z saulius 

The following automatic conversions were performed:

'_symmetry_cell_setting' value 'Monoclinic' changed to 'monoclinic'
according to /home/saulius/struct/CIF-dictionaries/cif_core.dic
dictionary named 'cif_core.dic' version 2.4.1 from 2010-06-29.

Automatic conversion script
Id: cif_fix_values 1715 2011-07-08 13:25:40Z adriana 
;
_cod_original_sg_symbol_H-M 'P 21/c'
_cod_database_code 2202614
_cod_database_fobs_code 2202614

loop_
_symmetry_equiv_pos_as_xyz
'x, y, z'
'-x, y+1/2, -z+1/2'
'-x, -y, -z'
'x, -y-1/2, z-1/2'

loop_
_atom_site_label
_atom_site_fract_x
_atom_site_fract_y
_atom_site_fract_z
_atom_site_U_iso_or_equiv
_atom_site_adp_type
_atom_site_calc_flag
_atom_site_refinement_flags
_atom_site_occupancy
_atom_site_disorder_assembly
_atom_site_disorder_group
_atom_site_type_symbol
O1 0.32422(13) 0.05911(11) 0.46645(15) 0.0610(5) Uani d . 1 . . O
O2 0.40633(15) 0.00156(12) 0.33572(18) 0.0784(6) Uani d . 1 . . O
O3 0.47553(15) 0.47624(11) 0.32206(17) 0.0774(6) Uani d . 1 . . O
H3 0.5125 0.4768 0.2729 0.116 Uiso d R 1 . . H
C1 0.1287(3) -0.0816(2) 0.5377(3) 0.0960(10) Uani d . 1 . . C
H1A 0.0950 -0.1127 0.4628 0.115 Uiso calc R 1 . . H
H1B 0.0911 -0.0771 0.5950 0.115 Uiso calc R 1 . . H
C2 0.2267(3) -0.0449(2) 0.5619(3) 0.0883(9) Uani d . 1 . . C
H2A 0.2560 -0.0147 0.6382 0.106 Uiso calc R 1 . . H
C3 0.2962(2) -0.04468(18) 0.4864(3) 0.0746(8) Uani d . 1 . . C
H3B 0.2579 -0.0763 0.4085 0.089 Uiso calc R 1 . . H
H3C 0.3636 -0.0825 0.5255 0.089 Uiso calc R 1 . . H
C4 0.37965(19) 0.07218(18) 0.3871(2) 0.0534(6) Uani d . 1 . . C
C5 0.40404(18) 0.17856(16) 0.3702(2) 0.0479(6) Uani d . 1 . . C
C6 0.4572(2) 0.20433(17) 0.2854(2) 0.0571(6) Uani d . 1 . . C
H6A 0.4768 0.1539 0.2401 0.069 Uiso calc R 1 . . H
C7 0.4810(2) 0.30260(17) 0.2674(2) 0.0584(6) Uani d . 1 . . C
H7A 0.5163 0.3185 0.2102 0.070 Uiso calc R 1 . . H
C8 0.45222(19) 0.37780(16) 0.3343(2) 0.0545(6) Uani d . 1 . . C
C9 0.3985(2) 0.35411(17) 0.4183(2) 0.0629(7) Uani d . 1 . . C
H9A 0.3787 0.4048 0.4631 0.075 Uiso calc R 1 . . H
C10 0.37458(19) 0.25534(17) 0.4353(2) 0.0557(6) Uani d . 1 . . C
H10A 0.3380 0.2398 0.4915 0.067 Uiso calc R 1 . . H
O11 0.18660(14) -0.03213(12) 0.05024(16) 0.0666(5) Uani d . 1 A . O
O12 0.08184(16) -0.08648(13) 0.15985(17) 0.0767(6) Uani d . 1 A . O
O13 0.09097(15) 0.38797(12) 0.24491(17) 0.0760(6) Uani d . 1 A . O
H13 0.0455 0.3917 0.2758 0.114 Uiso d R 1 . . H
C111 0.2611(18) -0.1938(10) -0.1544(13) 0.084(3) Uani d P 0.50(3) A 1 C
H11A 0.1966 -0.2320 -0.1833 0.100 Uiso calc PR 0.50(3) A 1 H
H11B 0.3130 -0.1938 -0.1962 0.100 Uiso calc PR 0.50(3) A 1 H
C121 0.2790(14) -0.1397(11) -0.0542(17) 0.070(3) Uani d P 0.50(3) A 1 C
H12A 0.3442 -0.1021 -0.0271 0.084 Uiso calc PR 0.50(3) A 1 H
C112 0.3158(17) -0.1815(10) -0.106(2) 0.086(4) Uani d P 0.50(3) A 2 C
H11C 0.3508 -0.2269 -0.0445 0.103 Uiso calc PR 0.50(3) A 2 H
H11D 0.3383 -0.1763 -0.1753 0.103 Uiso calc PR 0.50(3) A 2 H
C122 0.2365(16) -0.1261(10) -0.0958(16) 0.070(3) Uani d P 0.50(3) A 2 C
H12B 0.2011 -0.0806 -0.1571 0.084 Uiso calc PR 0.50(3) A 2 H
C13 0.2011(2) -0.13569(19) 0.0169(3) 0.0751(8) Uani d . 1 . . C
H13A 0.1299 -0.1633 -0.0312 0.090 Uiso calc R 1 A 1 H
H13B 0.2297 -0.1760 0.0904 0.090 Uiso calc R 1 A 1 H
C14 0.12521(19) -0.01688(18) 0.1237(2) 0.0559(6) Uani d . 1 . . C
C15 0.11766(18) 0.08936(16) 0.1549(2) 0.0492(6) Uani d . 1 A . C
C16 0.15849(19) 0.16667(18) 0.1001(2) 0.0578(6) Uani d . 1 . . C
H16A 0.1927 0.1515 0.0417 0.069 Uiso calc R 1 A . H
C17 0.1490(2) 0.26523(19) 0.1312(2) 0.0635(7) Uani d . 1 A . C
H17A 0.1770 0.3162 0.0940 0.076 Uiso calc R 1 . . H
C18 0.09785(19) 0.28909(18) 0.2178(2) 0.0558(6) Uani d . 1 . . C
C19 0.0574(2) 0.21316(18) 0.2729(2) 0.0601(7) Uani d . 1 A . C
H19A 0.0234 0.2286 0.3314 0.072 Uiso calc R 1 . . H
C20 0.0672(2) 0.11486(18) 0.2420(2) 0.0594(7) Uani d . 1 . . C
H20A 0.0395 0.0642 0.2800 0.071 Uiso calc R 1 A . H

loop_
_atom_site_aniso_label
_atom_site_aniso_U_11
_atom_site_aniso_U_22
_atom_site_aniso_U_33
_atom_site_aniso_U_12
_atom_site_aniso_U_13
_atom_site_aniso_U_23
O1 0.0747(11) 0.0414(9) 0.0810(12) -0.0004(8) 0.0445(10) 0.0085(8)
O2 0.1058(14) 0.0419(10) 0.1120(15) 0.0006(9) 0.0695(12) -0.0066(10)
O3 0.1151(15) 0.0384(9) 0.1020(14) -0.0048(9) 0.0674(12) 0.0006(9)
C1 0.100(2) 0.090(2) 0.119(3) -0.0136(19) 0.064(2) 0.0112(19)
C2 0.105(2) 0.0689(19) 0.106(2) -0.0103(17) 0.056(2) 0.0147(17)
C3 0.0811(18) 0.0461(15) 0.112(2) -0.0014(13) 0.0530(17) 0.0146(15)
C4 0.0557(14) 0.0453(14) 0.0666(16) 0.0003(11) 0.0300(13) 0.0007(12)
C5 0.0531(13) 0.0395(13) 0.0567(14) 0.0028(10) 0.0254(11) 0.0009(11)
C6 0.0774(16) 0.0429(13) 0.0655(16) 0.0020(12) 0.0431(14) -0.0023(11)
C7 0.0803(17) 0.0443(14) 0.0650(16) -0.0006(11) 0.0434(14) 0.0026(12)
C8 0.0663(14) 0.0387(13) 0.0656(16) -0.0004(11) 0.0309(13) 0.0028(12)
C9 0.0849(17) 0.0423(14) 0.0777(17) 0.0018(12) 0.0488(15) -0.0073(12)
C10 0.0668(15) 0.0479(15) 0.0644(16) 0.0004(11) 0.0379(13) 0.0017(12)
O11 0.0871(12) 0.0488(10) 0.0803(12) 0.0008(8) 0.0500(10) -0.0049(9)
O12 0.1037(14) 0.0513(10) 0.0968(14) -0.0101(9) 0.0627(12) -0.0008(10)
O13 0.0985(13) 0.0476(10) 0.1002(14) 0.0037(9) 0.0575(11) -0.0039(9)
C111 0.090(8) 0.079(6) 0.085(8) 0.011(6) 0.032(6) -0.008(5)
C121 0.062(7) 0.065(5) 0.083(9) 0.021(5) 0.023(6) -0.008(5)
C112 0.092(10) 0.078(6) 0.103(10) 0.012(6) 0.053(8) 0.000(6)
C122 0.078(8) 0.059(5) 0.076(8) 0.025(5) 0.028(6) 0.003(5)
C13 0.101(2) 0.0528(16) 0.082(2) 0.0042(14) 0.0445(17) -0.0060(14)
C14 0.0618(14) 0.0553(16) 0.0562(15) 0.0002(12) 0.0266(13) 0.0017(12)
C15 0.0511(13) 0.0478(14) 0.0538(14) 0.0004(10) 0.0238(11) 0.0020(11)
C16 0.0663(15) 0.0523(15) 0.0667(16) 0.0014(12) 0.0380(13) 0.0018(12)
C17 0.0757(17) 0.0506(15) 0.0793(18) -0.0015(12) 0.0462(15) 0.0060(13)
C18 0.0576(14) 0.0490(14) 0.0649(16) 0.0040(11) 0.0250(13) -0.0004(12)
C19 0.0717(16) 0.0558(15) 0.0642(16) 0.0038(12) 0.0377(13) 0.0014(13)
C20 0.0726(16) 0.0492(15) 0.0672(16) -0.0017(12) 0.0374(14) 0.0054(12)

loop_
_atom_type_symbol
_atom_type_description
_atom_type_scat_dispersion_real
_atom_type_scat_dispersion_imag
_atom_type_scat_source
C C 0.0033 0.0016 'International Tables Vol C Tables 4.2.6.8 and 6.1.1.4'
H H 0.0000 0.0000 'International Tables Vol C Tables 4.2.6.8 and 6.1.1.4'
O O 0.0106 0.0060 'International Tables Vol C Tables 4.2.6.8 and 6.1.1.4'

loop_
_geom_angle_atom_site_label_1
_geom_angle_atom_site_label_2
_geom_angle_atom_site_label_3
_geom_angle
_geom_angle_publ_flag
C4 O1 C3 116.07(19) n
C8 O3 H3 105.3 n
C2 C1 H1A 120.0 n
C2 C1 H1B 120.0 n
H1A C1 H1B 120.0 n
C1 C2 C3 127.9(3) n
C1 C2 H2A 116.1 n
C3 C2 H2A 116.1 n
C2 C3 O1 109.1(2) n
C2 C3 H3B 109.9 n
O1 C3 H3B 109.9 n
C2 C3 H3C 109.9 n
O1 C3 H3C 109.9 n
H3B C3 H3C 108.3 n
O2 C4 O1 121.6(2) n
O2 C4 C5 125.1(2) n
O1 C4 C5 113.3(2) n
C10 C5 C6 118.1(2) n
C10 C5 C4 122.1(2) n
C6 C5 C4 119.8(2) n
C7 C6 C5 121.2(2) n
C7 C6 H6A 119.4 n
C5 C6 H6A 119.4 n
C6 C7 C8 119.7(2) n
C6 C7 H7A 120.1 n
C8 C7 H7A 120.1 n
O3 C8 C7 122.3(2) n
O3 C8 C9 117.6(2) n
C7 C8 C9 120.1(2) n
C10 C9 C8 119.8(2) n
C10 C9 H9A 120.1 n
C8 C9 H9A 120.1 n
C9 C10 C5 121.1(2) n
C9 C10 H10A 119.5 n
C5 C10 H10A 119.5 n
C14 O11 C13 117.31(19) n
C18 O13 H13 106.3 n
C121 C111 H11A 120.0 n
C121 C111 H11B 120.0 n
H11A C111 H11B 120.0 n
C111 C121 C13 123.3(16) n
C111 C121 H12A 118.4 n
C13 C121 H12A 118.4 n
C122 C112 H11C 120.0 n
C122 C112 H11D 120.0 n
H11C C112 H11D 120.0 n
C112 C122 C13 119.2(18) n
C112 C122 H12B 120.4 n
C13 C122 H12B 120.4 n
O11 C13 C121 110.2(6) n
O11 C13 C122 104.2(5) n
O11 C13 H13A 109.6 n
C121 C13 H13A 109.6 n
C122 C13 H13A 90.9 n
O11 C13 H13B 109.6 n
C121 C13 H13B 109.6 n
C122 C13 H13B 131.9 n
H13A C13 H13B 108.1 n
O12 C14 O11 121.3(2) n
O12 C14 C15 125.3(2) n
O11 C14 C15 113.4(2) n
C16 C15 C20 118.0(2) n
C16 C15 C14 122.6(2) n
C20 C15 C14 119.4(2) n
C17 C16 C15 120.8(2) n
C17 C16 H16A 119.6 n
C15 C16 H16A 119.6 n
C16 C17 C18 120.3(2) n
C16 C17 H17A 119.8 n
C18 C17 H17A 119.8 n
O13 C18 C19 122.9(2) n
O13 C18 C17 117.7(2) n
C19 C18 C17 119.4(2) n
C20 C19 C18 120.2(2) n
C20 C19 H19A 119.9 n
C18 C19 H19A 119.9 n
C19 C20 C15 121.3(2) n
C19 C20 H20A 119.4 n
C15 C20 H20A 119.4 n

loop_
_geom_bond_atom_site_label_1
_geom_bond_atom_site_label_2
_geom_bond_site_symmetry_2
_geom_bond_distance
_geom_bond_publ_flag
O1 C4 . 1.328(3) y
O1 C3 . 1.460(3) y
O2 C4 . 1.214(3) y
O3 C8 . 1.358(3) y
O3 H3 . 0.8414 n
C1 C2 . 1.280(4) y
C1 H1A . 0.9300 n
C1 H1B . 0.9300 n
C2 C3 . 1.420(4) y
C2 H2A . 0.9300 n
C3 H3B . 0.9700 n
C3 H3C . 0.9700 n
C4 C5 . 1.473(3) y
C5 C10 . 1.386(3) n
C5 C6 . 1.393(3) n
C6 C7 . 1.371(3) n
C6 H6A . 0.9300 n
C7 C8 . 1.380(3) n
C7 H7A . 0.9300 n
C8 C9 . 1.383(3) n
C9 C10 . 1.375(3) n
C9 H9A . 0.9300 n
C10 H10A . 0.9300 n
O11 C14 . 1.334(3) y
O11 C13 . 1.456(3) y
O12 C14 . 1.215(3) y
O13 C18 . 1.360(3) y
O13 H13 . 0.7680 n
C111 C121 . 1.32(3) y
C111 H11A . 0.9300 n
C111 H11B . 0.9300 n
C121 C13 . 1.469(15) y
C121 H12A . 0.9300 n
C112 C122 . 1.28(3) y
C112 H11C . 0.9300 n
C112 H11D . 0.9300 n
C122 C13 . 1.506(15) y
C122 H12B . 0.9300 n
C13 H13A . 0.9700 n
C13 H13B . 0.9700 n
C14 C15 . 1.467(3) y
C15 C16 . 1.388(3) n
C15 C20 . 1.392(3) n
C16 C17 . 1.373(3) n
C16 H16A . 0.9300 n
C17 C18 . 1.387(3) n
C17 H17A . 0.9300 n
C18 C19 . 1.375(3) n
C19 C20 . 1.370(3) n
C19 H19A . 0.9300 n
C20 H20A . 0.9300 n

loop_
_geom_hbond_atom_site_label_D
_geom_hbond_atom_site_label_H
_geom_hbond_atom_site_label_A
_geom_hbond_site_symmetry_A
_geom_hbond_distance_DH
_geom_hbond_distance_HA
_geom_hbond_distance_DA
_geom_hbond_angle_DHA
_geom_hbond_publ_flag
O3 H3 O2 2_655 0.84 1.88 2.716(2) 170.5 y
O13 H13 O12 2_555 0.77 2.00 2.763(2) 172.9 y

loop_
_geom_torsion_atom_site_label_1
_geom_torsion_atom_site_label_2
_geom_torsion_atom_site_label_3
_geom_torsion_atom_site_label_4
_geom_torsion
_geom_torsion_publ_flag
C1 C2 C3 O1 121.8(3) n
C4 O1 C3 C2 -173.4(2) n
C3 O1 C4 O2 -0.9(3) n
C3 O1 C4 C5 179.3(2) n
O2 C4 C5 C10 -177.6(2) n
O1 C4 C5 C10 2.2(3) n
O2 C4 C5 C6 3.2(4) n
O1 C4 C5 C6 -177.0(2) n
C10 C5 C6 C7 0.7(4) n
C4 C5 C6 C7 179.9(2) n
C5 C6 C7 C8 0.1(4) n
C6 C7 C8 O3 178.7(2) n
C6 C7 C8 C9 -0.7(4) n
O3 C8 C9 C10 -179.0(2) n
C7 C8 C9 C10 0.4(4) n
C8 C9 C10 C5 0.4(4) n
C6 C5 C10 C9 -1.0(3) n
C4 C5 C10 C9 179.8(2) n
C14 O11 C13 C121 -174.6(8) n
C14 O11 C13 C122 160.8(8) n
C111 C121 C13 O11 -135.2(16) n
C111 C121 C13 C122 -56(2) n
C112 C122 C13 O11 136.7(18) n
C112 C122 C13 C121 29(2) n
C13 O11 C14 O12 -1.1(4) n
C13 O11 C14 C15 178.5(2) n
O12 C14 C15 C16 -172.6(2) n
O11 C14 C15 C16 7.9(3) n
O12 C14 C15 C20 7.0(4) n
O11 C14 C15 C20 -172.6(2) n
C20 C15 C16 C17 -0.1(3) n
C14 C15 C16 C17 179.5(2) n
C15 C16 C17 C18 -0.3(4) n
C16 C17 C18 O13 179.9(2) n
C16 C17 C18 C19 0.5(4) n
O13 C18 C19 C20 -179.8(2) n
C17 C18 C19 C20 -0.3(4) n
C18 C19 C20 C15 0.0(4) n
C16 C15 C20 C19 0.2(4) n
C14 C15 C20 C19 -179.4(2) n
